data_8107451
loop_
_publ_author_name
'Yang, Yanliang'
'Li, Yadi'

_publ_section_title
;
 The crystal structure of furan-2,5-diylbis((4-chlorophenyl)methanol),
 C18H14Cl2O3
;
_journal_issue 2
_journal_name_full 'Zeitschrift f\"ur Kristallographie - New Crystal Structures'
_journal_page_first 395
_journal_page_last 397
_journal_paper_doi 10.1515/ncrs-2023-0029
_journal_volume 238
_journal_year 2023
_chemical_formula_moiety 'C18 H14 Cl2 O3'
_chemical_formula_sum 'C18 H14 Cl2 O3'
_chemical_formula_weight 349.19
_space_group_crystal_system monoclinic
_space_group_IT_number 14
_space_group_name_Hall '-P 2yn'
_space_group_name_H-M_alt 'P 1 21/n 1'
_atom_sites_solution_hydrogens geom
_atom_sites_solution_primary dual
_cell_angle_alpha 90
_cell_angle_beta 93.046(6)
_cell_angle_gamma 90
_cell_formula_units_Z 4
_cell_length_a 10.3048(6)
_cell_length_b 8.9620(5)
_cell_length_c 18.0909(10)
_cell_measurement_reflns_used 2397
_cell_measurement_temperature 293(2)
_cell_measurement_theta_max 27.4810
_cell_measurement_theta_min 4.0670
_cell_volume 1668.36(16)
_computing_cell_refinement 'CrysAlisPro 1.171.41.121a (Rigaku OD, 2021) [1]'
_computing_data_collection 'CrysAlisPro 1.171.41.121a (Rigaku OD, 2021) [1]'
_computing_data_reduction 'CrysAlisPro 1.171.41.121a (Rigaku OD, 2021) [1]'
_computing_molecular_graphics 'Olex2 1.5 (Dolomanov et al., 2009) [2]'
_computing_publication_material 'Olex2 1.5 (Dolomanov et al., 2009) [2]'
_computing_structure_refinement 'SHELXL 2018/3 (Sheldrick, 2015) [3]'
_computing_structure_solution 'SHELXT 2018/2 (Sheldrick, 2018) [4]'
_diffrn_ambient_temperature 293(2)
_diffrn_detector 'CCD plate'
_diffrn_detector_area_resol_mean 8.0584
_diffrn_detector_type EosS2
_diffrn_measured_fraction_theta_full 0.997
_diffrn_measured_fraction_theta_max 0.845
_diffrn_measurement_details
;
List of Runs (angles in degrees, time in seconds):

  # Type    Start    End  Width  t~exp~   \w     \q     \k     \f   Frames
--------------------------------------------------------------------------
  1  \w    -31.00   5.00   1.00    8.67    --  -15.84 -77.00  60.00   36
  2  \w    -17.00  51.00   1.00    8.67    --  -15.84  57.00 -90.00   68
  3  \w    -42.00  43.00   1.00    8.67    --   17.09 -77.00-180.00   85
  4  \w    -10.00  21.00   1.00    8.67    --   17.09  77.00 -60.00   31
;
_diffrn_measurement_device 'four-circle diffractometer'
_diffrn_measurement_device_type 'SuperNova, Single source at offset/far, EosS2'
_diffrn_measurement_method '\w scans'
_diffrn_orient_matrix_type 'CrysAlisPro convention (1999,Acta A55,543-557)'
_diffrn_orient_matrix_UB_11 0.0092231000
_diffrn_orient_matrix_UB_12 -0.0782847000
_diffrn_orient_matrix_UB_13 0.0030173000
_diffrn_orient_matrix_UB_21 -0.0482354000
_diffrn_orient_matrix_UB_22 -0.0114433000
_diffrn_orient_matrix_UB_23 -0.0288801000
_diffrn_orient_matrix_UB_31 0.0483320000
_diffrn_orient_matrix_UB_32 0.0035107000
_diffrn_orient_matrix_UB_33 -0.0264145000
_diffrn_radiation_monochromator mirror
_diffrn_radiation_probe x-ray
_diffrn_radiation_type 'Mo K\a'
_diffrn_radiation_wavelength 0.71073
_diffrn_reflns_av_R_equivalents 0.0248
_diffrn_reflns_av_unetI/netI 0.0423
_diffrn_reflns_Laue_measured_fraction_full 0.997
_diffrn_reflns_Laue_measured_fraction_max 0.845
_diffrn_reflns_limit_h_max 14
_diffrn_reflns_limit_h_min -12
_diffrn_reflns_limit_k_max 12
_diffrn_reflns_limit_k_min -9
_diffrn_reflns_limit_l_max 23
_diffrn_reflns_limit_l_min -21
_diffrn_reflns_number 7874
_diffrn_reflns_point_group_measured_fraction_full 0.997
_diffrn_reflns_point_group_measured_fraction_max 0.845
_diffrn_reflns_theta_full 25.242
_diffrn_reflns_theta_max 29.217
_diffrn_reflns_theta_min 3.702
_diffrn_source 'micro-focus sealed X-ray tube'
_diffrn_source_type 'SuperNova (Mo) X-ray Source'
_exptl_absorpt_coefficient_mu 0.400
_exptl_absorpt_correction_T_max 1.00000
_exptl_absorpt_correction_T_min 0.73095
_exptl_absorpt_correction_type multi-scan
_exptl_absorpt_process_details
;
CrysAlisPro 1.171.41.121a (Rigaku Oxford Diffraction, 2021)
Empirical absorption correction using spherical harmonics,
implemented in SCALE3 ABSPACK scaling algorithm.
;
_exptl_crystal_colour colourless
_exptl_crystal_density_diffrn 1.390
_exptl_crystal_description block
_exptl_crystal_F_000 720
_exptl_crystal_size_max 0.25
_exptl_crystal_size_mid 0.19
_exptl_crystal_size_min 0.13
_refine_diff_density_max 0.467
_refine_diff_density_min -0.515
_refine_diff_density_rms 0.046
_refine_ls_extinction_coef .
_refine_ls_extinction_method none
_refine_ls_goodness_of_fit_ref 1.017
_refine_ls_hydrogen_treatment constr
_refine_ls_matrix_type full
_refine_ls_number_parameters 210
_refine_ls_number_reflns 3831
_refine_ls_number_restraints 0
_refine_ls_restrained_S_all 1.017
_refine_ls_R_factor_all 0.0977
_refine_ls_R_factor_gt 0.0646
_refine_ls_shift/su_max 0.000
_refine_ls_shift/su_mean 0.000
_refine_ls_structure_factor_coef Fsqd
_refine_ls_weighting_details 'w=1/[\s^2^(Fo^2^)+(0.0551P)^2^+1.0835P] where P=(Fo^2^+2Fc^2^)/3'
_refine_ls_weighting_scheme calc
_refine_ls_wR_factor_gt 0.1407
_refine_ls_wR_factor_ref 0.1616
_reflns_Friedel_coverage 0.000
_reflns_Friedel_fraction_full .
_reflns_Friedel_fraction_max .
_reflns_number_gt 2540
_reflns_number_total 3831
_reflns_threshold_expression 'I > 2\s(I)'
_cod_data_source_file suppl_j_ncrs-2023-0029_suppl.cif
_cod_data_source_block zll82_auto
_cod_original_sg_symbol_H-M 'P 21/n'
_cod_database_code 8107451
_shelx_space_group_comment
;
The symmetry employed for this shelxl refinement is uniquely defined
by the following loop, which should always be used as a source of
symmetry information in preference to the above space-group names.
They are only intended as comments.
;
_olex2_refinement_description
;
1. Fixed Uiso
 At 1.2 times of:
  All C(H) groups
 At 1.5 times of:
  All O(H) groups
2.a Ternary CH refined with riding coordinates:
 C7(H7), C12(H12)
2.b Aromatic/amide H refined with riding coordinates:
 C2(H2), C3(H3), C5(H5), C6(H6), C9(H9), C10(H10), C14(H14), C15(H15),
 C17(H17), C18(H18)
2.c Idealised tetrahedral OH refined as rotating group:
 O1(H1), O3(H3A)
;
_olex2_submission_special_instructions 'No special instructions were received'
_oxdiff_exptl_absorpt_empirical_details
;
Empirical correction (ABSPACK) includes:
- Absorption correction using spherical harmonics
- Frame scaling
;
_oxdiff_exptl_absorpt_empirical_full_max 1.275
_oxdiff_exptl_absorpt_empirical_full_min 0.725

loop_
_space_group_symop_operation_xyz
'x, y, z'
'-x+1/2, y+1/2, -z+1/2'
'-x, -y, -z'
'x-1/2, -y-1/2, z-1/2'

loop_
_atom_site_label
_atom_site_type_symbol
_atom_site_fract_x
_atom_site_fract_y
_atom_site_fract_z
_atom_site_U_iso_or_equiv
_atom_site_adp_type
_atom_site_occupancy
_atom_site_site_symmetry_order
_atom_site_calc_flag
_atom_site_refinement_flags_posn
_atom_site_refinement_flags_adp
_atom_site_refinement_flags_occupancy
_atom_site_disorder_assembly
_atom_site_disorder_group
C1 C 0.9214(3) -0.0548(4) 0.8653(2) 0.0747(10) Uani 1 1 d . . . . .
C2 C 0.8620(3) -0.0426(4) 0.9313(2) 0.0752(10) Uani 1 1 d . . . . .
H2 H 0.896468 -0.089690 0.973722 0.090 Uiso 1 1 calc R U . . .
C3 C 0.7495(3) 0.0417(4) 0.93304(17) 0.0586(8) Uani 1 1 d . . . . .
H3 H 0.708075 0.050615 0.977266 0.070 Uiso 1 1 calc R U . . .
C4 C 0.6978(2) 0.1122(3) 0.87089(14) 0.0422(6) Uani 1 1 d . . . . .
C5 C 0.7626(3) 0.0998(3) 0.80604(16) 0.0563(7) Uani 1 1 d . . . . .
H5 H 0.730096 0.148509 0.763613 0.068 Uiso 1 1 calc R U . . .
C6 C 0.8744(3) 0.0163(4) 0.8034(2) 0.0715(10) Uani 1 1 d . . . . .
H6 H 0.917290 0.008796 0.759626 0.086 Uiso 1 1 calc R U . . .
C7 C 0.5706(2) 0.1966(3) 0.87112(13) 0.0417(6) Uani 1 1 d . . . . .
H7 H 0.528330 0.191065 0.821365 0.050 Uiso 1 1 calc R U . . .
C8 C 0.5899(2) 0.3566(3) 0.89062(13) 0.0405(6) Uani 1 1 d . . . . .
C9 C 0.6858(3) 0.4370(3) 0.92258(16) 0.0550(7) Uani 1 1 d . . . . .
H9 H 0.767788 0.402725 0.938451 0.066 Uiso 1 1 calc R U . . .
C10 C 0.6381(3) 0.5869(3) 0.92784(17) 0.0596(8) Uani 1 1 d . . . . .
H10 H 0.683304 0.668672 0.947681 0.072 Uiso 1 1 calc R U . . .
C11 C 0.5172(3) 0.5861(3) 0.89890(14) 0.0426(6) Uani 1 1 d . . . . .
C12 C 0.4159(3) 0.7036(3) 0.88442(14) 0.0471(6) Uani 1 1 d . . . . .
H12 H 0.331330 0.665348 0.898008 0.057 Uiso 1 1 calc R U . . .
C13 C 0.4075(2) 0.7500(3) 0.80391(14) 0.0434(6) Uani 1 1 d . . . . .
C14 C 0.3115(3) 0.6976(4) 0.75433(18) 0.0625(8) Uani 1 1 d . . . . .
H14 H 0.248160 0.633304 0.770581 0.075 Uiso 1 1 calc R U . . .
C15 C 0.3089(3) 0.7401(4) 0.68018(19) 0.0747(10) Uani 1 1 d . . . . .
H15 H 0.244086 0.704902 0.646895 0.090 Uiso 1 1 calc R U . . .
C16 C 0.4026(3) 0.8341(4) 0.65713(16) 0.0632(8) Uani 1 1 d . . . . .
C17 C 0.4988(3) 0.8868(3) 0.70455(16) 0.0591(8) Uani 1 1 d . . . . .
H17 H 0.561666 0.951243 0.687919 0.071 Uiso 1 1 calc R U . . .
C18 C 0.5014(3) 0.8431(3) 0.77754(14) 0.0505(7) Uani 1 1 d . . . . .
H18 H 0.568042 0.877092 0.809928 0.061 Uiso 1 1 calc R U . . .
Cl1 Cl 1.06121(12) -0.16254(16) 0.86164(10) 0.1455(7) Uani 1 1 d . . . . .
Cl2 Cl 0.40228(13) 0.88824(15) 0.56451(5) 0.1146(5) Uani 1 1 d . . . . .
O1 O 0.48317(18) 0.13648(19) 0.92266(10) 0.0494(5) Uani 1 1 d . . . . .
H1 H 0.474668 0.046556 0.915587 0.074 Uiso 1 1 calc R U . . .
O2 O 0.48321(16) 0.44605(18) 0.87507(9) 0.0408(4) Uani 1 1 d . . . . .
O3 O 0.4483(2) 0.8322(2) 0.92764(11) 0.0656(6) Uani 1 1 d . . . . .
H3A H 0.477011 0.806358 0.968812 0.098 Uiso 1 1 calc R U . . .

loop_
_atom_site_aniso_label
_atom_site_aniso_U_11
_atom_site_aniso_U_22
_atom_site_aniso_U_33
_atom_site_aniso_U_23
_atom_site_aniso_U_13
_atom_site_aniso_U_12
C1 0.0575(19) 0.0494(19) 0.120(3) -0.001(2) 0.031(2) 0.0125(16)
C2 0.065(2) 0.070(2) 0.091(2) 0.019(2) 0.0093(19) 0.0215(18)
C3 0.0571(17) 0.0642(19) 0.0553(16) 0.0060(15) 0.0115(14) 0.0151(15)
C4 0.0482(14) 0.0314(12) 0.0474(14) -0.0056(11) 0.0053(11) -0.0005(11)
C5 0.0675(19) 0.0463(16) 0.0567(17) -0.0036(13) 0.0173(14) -0.0078(15)
C6 0.073(2) 0.057(2) 0.088(2) -0.0128(19) 0.0436(19) -0.0049(18)
C7 0.0506(14) 0.0354(13) 0.0389(12) -0.0024(11) 0.0021(11) 0.0016(11)
C8 0.0477(14) 0.0344(13) 0.0394(12) 0.0026(11) 0.0024(11) 0.0049(11)
C9 0.0526(16) 0.0446(16) 0.0660(17) -0.0029(14) -0.0131(14) 0.0043(13)
C10 0.0686(19) 0.0346(15) 0.0736(19) -0.0089(14) -0.0153(16) -0.0044(14)
C11 0.0575(16) 0.0278(12) 0.0428(13) 0.0002(10) 0.0059(12) -0.0005(11)
C12 0.0566(16) 0.0313(13) 0.0546(15) -0.0004(12) 0.0145(12) 0.0035(12)
C13 0.0467(14) 0.0311(13) 0.0526(14) -0.0035(11) 0.0035(12) 0.0072(11)
C14 0.0433(15) 0.065(2) 0.079(2) -0.0063(17) 0.0028(14) -0.0036(14)
C15 0.0577(19) 0.091(3) 0.072(2) -0.015(2) -0.0236(16) 0.0038(19)
C16 0.074(2) 0.064(2) 0.0503(16) -0.0002(15) -0.0136(15) 0.0131(17)
C17 0.079(2) 0.0495(17) 0.0486(15) -0.0006(13) -0.0011(14) -0.0064(16)
C18 0.0631(17) 0.0430(15) 0.0444(14) -0.0021(12) -0.0061(12) -0.0083(13)
Cl1 0.0926(8) 0.1159(11) 0.2334(17) 0.0087(10) 0.0602(10) 0.0570(8)
Cl2 0.1572(11) 0.1313(10) 0.0517(5) 0.0142(6) -0.0282(6) 0.0053(9)
O1 0.0551(11) 0.0322(9) 0.0620(11) 0.0006(9) 0.0128(9) 0.0029(9)
O2 0.0463(9) 0.0284(8) 0.0477(9) 0.0000(7) 0.0013(7) 0.0016(7)
O3 0.1144(18) 0.0343(10) 0.0492(11) -0.0035(9) 0.0144(12) 0.0089(11)

loop_
_atom_type_symbol
_atom_type_description
_atom_type_scat_dispersion_real
_atom_type_scat_dispersion_imag
_atom_type_scat_source
C C 0.0033 0.0016 'International Tables Vol C Tables 4.2.6.8 and 6.1.1.4'
H H 0.0000 0.0000 'International Tables Vol C Tables 4.2.6.8 and 6.1.1.4'
Cl Cl 0.1484 0.1585 'International Tables Vol C Tables 4.2.6.8 and 6.1.1.4'
O O 0.0106 0.0060 'International Tables Vol C Tables 4.2.6.8 and 6.1.1.4'

loop_
_geom_angle_atom_site_label_1
_geom_angle_atom_site_label_2
_geom_angle_atom_site_label_3
_geom_angle
_geom_angle_site_symmetry_1
_geom_angle_site_symmetry_3
C2 C1 Cl1 119.1(3) . .
C6 C1 C2 121.6(3) . .
C6 C1 Cl1 119.3(3) . .
C1 C2 H2 120.8 . .
C1 C2 C3 118.4(3) . .
C3 C2 H2 120.8 . .
C2 C3 H3 119.3 . .
C4 C3 C2 121.4(3) . .
C4 C3 H3 119.3 . .
C3 C4 C5 118.3(3) . .
C3 C4 C7 121.7(2) . .
C5 C4 C7 120.0(2) . .
C4 C5 H5 119.5 . .
C6 C5 C4 121.0(3) . .
C6 C5 H5 119.5 . .
C1 C6 C5 119.3(3) . .
C1 C6 H6 120.3 . .
C5 C6 H6 120.3 . .
C4 C7 H7 108.3 . .
C8 C7 C4 112.2(2) . .
C8 C7 H7 108.3 . .
O1 C7 C4 112.8(2) . .
O1 C7 H7 108.3 . .
O1 C7 C8 106.79(19) . .
C9 C8 C7 135.4(2) . .
C9 C8 O2 109.9(2) . .
O2 C8 C7 114.6(2) . .
C8 C9 H9 126.7 . .
C8 C9 C10 106.7(2) . .
C10 C9 H9 126.7 . .
C9 C10 H10 126.7 . .
C11 C10 C9 106.7(2) . .
C11 C10 H10 126.7 . .
C10 C11 C12 134.3(2) . .
C10 C11 O2 110.4(2) . .
O2 C11 C12 115.3(2) . .
C11 C12 H12 109.3 . .
C11 C12 C13 111.5(2) . .
C13 C12 H12 109.3 . .
O3 C12 C11 109.4(2) . .
O3 C12 H12 109.3 . .
O3 C12 C13 107.8(2) . .
C14 C13 C12 122.3(3) . .
C14 C13 C18 118.1(3) . .
C18 C13 C12 119.5(2) . .
C13 C14 H14 119.7 . .
C13 C14 C15 120.6(3) . .
C15 C14 H14 119.7 . .
C14 C15 H15 120.5 . .
C16 C15 C14 119.0(3) . .
C16 C15 H15 120.5 . .
C15 C16 Cl2 120.0(2) . .
C17 C16 C15 121.7(3) . .
C17 C16 Cl2 118.3(3) . .
C16 C17 H17 120.6 . .
C16 C17 C18 118.9(3) . .
C18 C17 H17 120.6 . .
C13 C18 H18 119.2 . .
C17 C18 C13 121.6(3) . .
C17 C18 H18 119.2 . .
C7 O1 H1 109.5 . .
C11 O2 C8 106.36(19) . .
C12 O3 H3A 109.5 . .

loop_
_geom_bond_atom_site_label_1
_geom_bond_atom_site_label_2
_geom_bond_distance
_geom_bond_site_symmetry_2
C1 C2 1.374(5) .
C1 C6 1.355(5) .
C1 Cl1 1.739(3) .
C2 H2 0.9300 .
C2 C3 1.385(4) .
C3 H3 0.9300 .
C3 C4 1.372(4) .
C4 C5 1.385(4) .
C4 C7 1.514(3) .
C5 H5 0.9300 .
C5 C6 1.376(4) .
C6 H6 0.9300 .
C7 H7 0.9800 .
C7 C8 1.488(3) .
C7 O1 1.435(3) .
C8 C9 1.330(4) .
C8 O2 1.377(3) .
C9 H9 0.9300 .
C9 C10 1.435(4) .
C10 H10 0.9300 .
C10 C11 1.326(4) .
C11 C12 1.496(4) .
C11 O2 1.367(3) .
C12 H12 0.9800 .
C12 C13 1.513(4) .
C12 O3 1.422(3) .
C13 C14 1.382(4) .
C13 C18 1.382(4) .
C14 H14 0.9300 .
C14 C15 1.393(5) .
C15 H15 0.9300 .
C15 C16 1.364(5) .
C16 C17 1.360(4) .
C16 Cl2 1.744(3) .
C17 H17 0.9300 .
C17 C18 1.376(4) .
C18 H18 0.9300 .
O1 H1 0.8200 .
O3 H3A 0.8200 .

loop_
_geom_torsion_atom_site_label_1
_geom_torsion_atom_site_label_2
_geom_torsion_atom_site_label_3
_geom_torsion_atom_site_label_4
_geom_torsion
_geom_torsion_site_symmetry_1
_geom_torsion_site_symmetry_2
_geom_torsion_site_symmetry_3
_geom_torsion_site_symmetry_4
C1 C2 C3 C4 -0.2(5) . . . .
C2 C1 C6 C5 -1.7(6) . . . .
C2 C3 C4 C5 -1.3(5) . . . .
C2 C3 C4 C7 176.2(3) . . . .
C3 C4 C5 C6 1.4(4) . . . .
C3 C4 C7 C8 90.7(3) . . . .
C3 C4 C7 O1 -29.9(3) . . . .
C4 C5 C6 C1 0.1(5) . . . .
C4 C7 C8 C9 -17.4(4) . . . .
C4 C7 C8 O2 165.49(19) . . . .
C5 C4 C7 C8 -91.8(3) . . . .
C5 C4 C7 O1 147.5(2) . . . .
C6 C1 C2 C3 1.7(6) . . . .
C7 C4 C5 C6 -176.2(3) . . . .
C7 C8 C9 C10 -177.3(3) . . . .
C7 C8 O2 C11 177.8(2) . . . .
C8 C9 C10 C11 0.1(3) . . . .
C9 C8 O2 C11 0.0(3) . . . .
C9 C10 C11 C12 -177.0(3) . . . .
C9 C10 C11 O2 -0.1(3) . . . .
C10 C11 C12 C13 101.1(4) . . . .
C10 C11 C12 O3 -18.2(4) . . . .
C10 C11 O2 C8 0.1(3) . . . .
C11 C12 C13 C14 100.8(3) . . . .
C11 C12 C13 C18 -76.4(3) . . . .
C12 C11 O2 C8 177.6(2) . . . .
C12 C13 C14 C15 -178.4(3) . . . .
C12 C13 C18 C17 179.1(3) . . . .
C13 C14 C15 C16 0.2(5) . . . .
C14 C13 C18 C17 1.8(4) . . . .
C14 C15 C16 C17 0.3(5) . . . .
C14 C15 C16 Cl2 179.6(3) . . . .
C15 C16 C17 C18 0.3(5) . . . .
C16 C17 C18 C13 -1.4(4) . . . .
C18 C13 C14 C15 -1.2(4) . . . .
Cl1 C1 C2 C3 -178.9(3) . . . .
Cl1 C1 C6 C5 179.0(2) . . . .
Cl2 C16 C17 C18 -179.0(2) . . . .
O1 C7 C8 C9 106.6(3) . . . .
O1 C7 C8 O2 -70.5(2) . . . .
O2 C8 C9 C10 -0.1(3) . . . .
O2 C11 C12 C13 -75.7(3) . . . .
O2 C11 C12 O3 165.1(2) . . . .
O3 C12 C13 C14 -139.0(3) . . . .
O3 C12 C13 C18 43.7(3) . . . .
